data_4105206
loop_
_publ_author_name
'Norihisa Hoshino'
'Motohiro Nakano'
'Hiroyuki Nojiri'
'Wolfgang Wernsdorfer'
'Hiroki Oshio'

_publ_contact_author_address
;
 Graduate School of Pure and Applied Sciences
 University of Tsukuba
 Tennodai 1-1-1
 Tsukuba 305-8571
 Japan
;
_publ_contact_author_email oshio@chem.tsukuba.ac.jp
_publ_contact_author_fax +81-29-853-4238
_publ_contact_author_name 'Prof. Hiroki Oshio'
_publ_contact_author_phone +81-29-853-4238
_publ_section_title
;
 Templating Odd Numbered Magnetic Rings: Oxovanadium Heptagons Sandwiched
 by \b-Cyclodextrins
;
_journal_name_full 'Journal of the American Chemical Society'
_journal_page_first 15100
_journal_page_last 15101
_journal_paper_doi 10.1021/ja9066496
_journal_volume 131
_journal_year 2009
_chemical_absolute_configuration ad
_chemical_formula_moiety '(C84 H126 Na14 O84 V7 7-), 7(Na +), 39(H2 O)'
_chemical_formula_sum 'C84 H204 Na14 O123 V7'
_chemical_formula_weight 3860.91
_chemical_name_systematic
; 
 Na7[(V=O)7Na7(H2O)7(b-CD)2].39H2O (2)
;
_space_group_IT_number 4
_symmetry_cell_setting monoclinic
_symmetry_space_group_name_Hall 'P 2yb'
_symmetry_space_group_name_H-M 'P 1 21 1'
_atom_sites_solution_hydrogens geom
_atom_sites_solution_primary direct
_atom_sites_solution_secondary difmap
_audit_creation_method SHELXL-97
_cell_angle_alpha 90.00
_cell_angle_beta 100.184(6)
_cell_angle_gamma 90.00
_cell_formula_units_Z 2
_cell_length_a 21.322(8)
_cell_length_b 18.694(7)
_cell_length_c 23.798(9)
_cell_measurement_reflns_used 973
_cell_measurement_temperature 200(2)
_cell_measurement_theta_max 18.564
_cell_measurement_theta_min 2.262
_cell_volume 9336(6)
_computing_cell_refinement 'Bruker SMART'
_computing_data_collection 'Bruker SMART'
_computing_data_reduction 'Bruker SAINT'
_computing_molecular_graphics 'Bruker SHELXTL'
_computing_publication_material 'Bruker SHELXTL'
_computing_structure_refinement 'Bruker SHELXTL'
_computing_structure_solution 'Bruker SHELXTL'
_diffrn_ambient_temperature 200(2)
_diffrn_detector_area_resol_mean 8.366
_diffrn_measured_fraction_theta_full 0.985
_diffrn_measured_fraction_theta_max 0.985
_diffrn_measurement_device_type 'CCD area detector'
_diffrn_measurement_method 'phi and omega scans'
_diffrn_radiation_monochromator graphite
_diffrn_radiation_source 'sealed tube'
_diffrn_radiation_type MoK\a
_diffrn_radiation_wavelength 0.71073
_diffrn_reflns_av_R_equivalents 0.0846
_diffrn_reflns_av_sigmaI/netI 0.1233
_diffrn_reflns_limit_h_max 25
_diffrn_reflns_limit_h_min -25
_diffrn_reflns_limit_k_max 22
_diffrn_reflns_limit_k_min -13
_diffrn_reflns_limit_l_max 28
_diffrn_reflns_limit_l_min -24
_diffrn_reflns_number 43616
_diffrn_reflns_theta_full 25.12
_diffrn_reflns_theta_max 25.12
_diffrn_reflns_theta_min 1.98
_exptl_absorpt_coefficient_mu 0.474
_exptl_absorpt_correction_T_max 0.9733
_exptl_absorpt_correction_T_min 0.8685
_exptl_absorpt_correction_type integration
_exptl_absorpt_process_details 'Bruker XPREP'
_exptl_crystal_colour blue
_exptl_crystal_density_diffrn 1.373
_exptl_crystal_description plate
_exptl_crystal_F_000 4014
_exptl_crystal_size_max 0.30
_exptl_crystal_size_mid 0.22
_exptl_crystal_size_min 0.06
_platon_squeeze_details
;
 Use of the SQUEEZE subroutine of the PLATON program suite
 (PLATON Reference : Spek, A.L. (1990), Acta Cryst. A46, C-34)
 indicated the presence of large solvent accessible voids
 comprising a total volume of 4332.4 A. Calculations indicated
 the contribution of 917.3 -e per lattice due to diffuse cation
 and solvent scattering. 140 electrons are assigned to the 14
 sodium cations, with the remaining 780 electrons assigned to
 78 molecules of water. This equates to 7 sodium cations and
 39 water molecules per a [(V=O)7Na7(H2O)7(b-CD)2]7- ion.
;
_refine_diff_density_max 0.536
_refine_diff_density_min -0.381
_refine_diff_density_rms 0.079
_refine_ls_abs_structure_details 'Flack H D (1983), Acta Cryst. A39, 876-881'
_refine_ls_abs_structure_Flack 0.09(3)
_refine_ls_extinction_method none
_refine_ls_goodness_of_fit_ref 0.883
_refine_ls_hydrogen_treatment constr
_refine_ls_matrix_type full
_refine_ls_number_parameters 1639
_refine_ls_number_reflns 22800
_refine_ls_number_restraints 75
_refine_ls_restrained_S_all 0.891
_refine_ls_R_factor_all 0.1137
_refine_ls_R_factor_gt 0.0772
_refine_ls_shift/su_max 0.002
_refine_ls_shift/su_mean 0.000
_refine_ls_structure_factor_coef Fsqd
_refine_ls_weighting_details 'calc w=1/[\s^2^(Fo^2^)+(0.1202P)^2^+0.0000P] where P=(Fo^2^+2Fc^2^)/3'
_refine_ls_weighting_scheme calc
_refine_ls_wR_factor_gt 0.1925
_refine_ls_wR_factor_ref 0.2067
_reflns_number_gt 12138
_reflns_number_total 22800
_reflns_threshold_expression >2sigma(I)
_cod_data_source_file ja9066496_si_001_2.cif
_cod_data_source_block 2
_cod_original_sg_symbol_H-M 'P 21'
_cod_database_code 4105206

loop_
_symmetry_equiv_pos_as_xyz
'x, y, z'
'-x, y+1/2, -z'

loop_
_atom_site_label
_atom_site_type_symbol
_atom_site_fract_x
_atom_site_fract_y
_atom_site_fract_z
_atom_site_U_iso_or_equiv
_atom_site_adp_type
_atom_site_occupancy
_atom_site_symmetry_multiplicity
_atom_site_calc_flag
_atom_site_refinement_flags
V1 V 1.05215(7) 0.31038(12) 0.21926(8) 0.0739(6) Uani 1 1 d .
V2 V 1.01287(7) 0.33138(9) 0.47854(7) 0.0584(5) Uani 1 1 d .
V3 V 0.75962(7) 0.30202(9) 0.59024(7) 0.0561(4) Uani 1 1 d .
V4 V 0.47653(6) 0.25309(9) 0.45507(7) 0.0483(4) Uani 1 1 d .
V5 V 0.38190(7) 0.21707(9) 0.18784(7) 0.0591(4) Uani 1 1 d .
V6 V 0.54109(8) 0.20572(10) -0.01760(7) 0.0602(5) Uani 1 1 d .
V7 V 0.84206(9) 0.25154(19) -0.00599(9) 0.1164(10) Uani 1 1 d .
Na1 Na 0.99431(18) 0.3150(2) 0.33893(17) 0.0772(12) Uani 1 1 d .
Na2 Na 0.86945(15) 0.3118(2) 0.50746(17) 0.0657(10) Uani 1 1 d .
Na3 Na 0.63139(14) 0.2799(2) 0.49012(17) 0.0610(10) Uani 1 1 d .
Na4 Na 0.47181(18) 0.2401(2) 0.31610(16) 0.0687(11) Uani 1 1 d .
Na5 Na 0.48990(17) 0.2169(2) 0.10613(15) 0.0662(10) Uani 1 1 d .
Na6 Na 0.69520(19) 0.2331(3) 0.0222(2) 0.0951(15) Uani 1 1 d .
Na7 Na 0.9196(2) 0.2779(4) 0.1248(2) 0.114(2) Uani 1 1 d .
O1 O 1.1250(3) 0.3214(5) 0.2092(3) 0.095(3) Uani 1 1 d .
O2 O 1.0784(3) 0.3441(4) 0.5236(3) 0.0635(18) Uani 1 1 d .
O3 O 0.7670(3) 0.3111(4) 0.6604(3) 0.076(2) Uani 1 1 d .
O4 O 0.4194(3) 0.2512(4) 0.4933(3) 0.0727(19) Uani 1 1 d .
O5 O 0.3058(4) 0.2059(6) 0.1696(4) 0.109(3) Uani 1 1 d .
O6 O 0.5005(3) 0.1915(4) -0.0807(3) 0.080(2) Uani 1 1 d .
O7 O 0.8692(4) 0.2567(9) -0.0681(3) 0.182(7) Uani 1 1 d .
O8 O 0.8822(4) 0.3011(7) 0.3131(5) 0.175(6) Uani 1 1 d .
O9 O 0.8120(4) 0.2835(6) 0.4145(4) 0.122(4) Uani 1 1 d .
O10 O 0.6707(4) 0.2770(5) 0.4052(3) 0.099(3) Uani 1 1 d .
O11 O 0.5764(4) 0.2557(6) 0.2995(4) 0.124(4) Uani 1 1 d .
O12 O 0.5900(5) 0.2459(6) 0.1697(4) 0.131(4) Uani 1 1 d .
O13 O 0.7079(5) 0.2406(7) 0.1235(3) 0.145(5) Uani 1 1 d .
O14 O 0.8407(5) 0.2785(6) 0.1806(4) 0.130(4) Uani 1 1 d .
O15 O 1.0068(3) 0.2295(5) 0.1781(3) 0.099(3) Uani 1 1 d .
O16 O 1.0572(3) 0.2457(4) 0.2841(3) 0.069(2) Uani 1 1 d .
O17 O 1.0003(3) 0.3657(6) 0.1591(3) 0.091(3) Uani 1 1 d .
O18 O 1.0247(3) 0.3799(4) 0.2674(3) 0.070(2) Uani 1 1 d .
O19 O 1.0204(2) 0.2566(4) 0.4227(2) 0.0540(16) Uani 1 1 d .
O20 O 0.9695(3) 0.2564(4) 0.5130(3) 0.0602(17) Uani 1 1 d .
O21 O 1.0175(3) 0.3993(4) 0.4144(3) 0.0654(19) Uani 1 1 d .
O22 O 0.9435(3) 0.3942(3) 0.4914(3) 0.0580(17) Uani 1 1 d .
O23 O 0.8209(2) 0.2390(3) 0.5626(3) 0.0561(16) Uani 1 1 d .
O24 O 0.7018(2) 0.2197(3) 0.5706(2) 0.0488(15) Uani 1 1 d .
O25 O 0.8102(3) 0.3795(3) 0.5643(3) 0.0633(18) Uani 1 1 d .
O26 O 0.6926(3) 0.3585(3) 0.5480(3) 0.0504(15) Uani 1 1 d .
O27 O 0.5508(2) 0.1967(3) 0.4811(3) 0.0511(16) Uani 1 1 d .
O28 O 0.4571(2) 0.1735(3) 0.4013(2) 0.0470(15) Uani 1 1 d .
O29 O 0.5300(2) 0.3362(3) 0.4865(3) 0.0509(15) Uani 1 1 d .
O30 O 0.4582(2) 0.3157(3) 0.3889(2) 0.0464(14) Uani 1 1 d .
O31 O 0.4232(3) 0.1613(3) 0.2521(3) 0.0590(17) Uani 1 1 d .
O32 O 0.4198(3) 0.1467(3) 0.1442(3) 0.0639(18) Uani 1 1 d .
O33 O 0.3933(3) 0.2963(4) 0.2428(3) 0.0618(17) Uani 1 1 d .
O34 O 0.4172(3) 0.2858(3) 0.1416(2) 0.0520(16) Uani 1 1 d .
O35 O 0.5218(3) 0.1417(4) 0.0406(3) 0.066(2) Uani 1 1 d .
O36 O 0.6156(3) 0.1433(4) -0.0115(3) 0.075(2) Uani 1 1 d .
O37 O 0.4912(3) 0.2785(3) 0.0187(3) 0.0580(17) Uani 1 1 d .
O38 O 0.5995(3) 0.2860(4) -0.0128(3) 0.072(2) Uani 1 1 d .
O39 O 0.7851(3) 0.1754(6) 0.0050(3) 0.102(3) Uani 1 1 d .
O40 O 0.9055(3) 0.1919(7) 0.0480(4) 0.109(3) Uani 1 1 d .
O41 O 0.7616(3) 0.3081(7) -0.0224(3) 0.102(3) Uani 1 1 d .
O42 O 0.8731(3) 0.3337(6) 0.0411(3) 0.101(3) Uani 1 1 d .
O43 O 0.9206(3) 0.1112(4) 0.1499(3) 0.072(2) Uani 1 1 d .
O44 O 1.0269(3) 0.0556(4) 0.2831(3) 0.072(2) Uani 1 1 d .
O45 O 1.0168(5) -0.0478(6) 0.2014(4) 0.122(3) Uani 1 1 d .
H1 H 1.0097 -0.0895 0.1887 0.183 Uiso 1 1 calc R
O46 O 0.9865(3) 0.1433(4) 0.3390(3) 0.0573(18) Uani 1 1 d .
O47 O 0.9568(3) 0.0655(3) 0.4758(3) 0.0486(15) Uani 1 1 d .
O48 O 1.0295(3) -0.0239(3) 0.4129(3) 0.0657(19) Uani 1 1 d .
H2 H 1.0346 -0.0655 0.4011 0.099 Uiso 1 1 calc R
O49 O 0.8741(3) 0.1405(3) 0.4906(3) 0.0528(16) Uani 1 1 d .
O50 O 0.7467(3) 0.0354(3) 0.5395(3) 0.0523(16) Uani 1 1 d .
O51 O 0.8688(4) -0.0314(5) 0.5618(5) 0.115(4) Uani 1 1 d .
H3 H 0.8916 -0.0680 0.5614 0.172 Uiso 1 1 calc R
O52 O 0.6654(2) 0.1084(3) 0.4873(2) 0.0445(14) Uani 1 1 d .
O53 O 0.5347(2) -0.0036(3) 0.4100(2) 0.0480(15) Uani 1 1 d .
O54 O 0.6398(4) -0.0969(4) 0.4101(4) 0.100(3) Uani 1 1 d .
H4 H 0.6615 -0.1316 0.4251 0.150 Uiso 1 1 calc R
O55 O 0.5098(3) 0.0724(3) 0.3311(2) 0.0516(16) Uani 1 1 d .
O56 O 0.4859(3) -0.0297(3) 0.1948(2) 0.0627(18) Uani 1 1 d .
O57 O 0.4616(6) -0.1095(5) 0.2861(5) 0.136(4) Uani 1 1 d .
H5 H 0.4342 -0.0861 0.2637 0.204 Uiso 1 1 calc R
O58 O 0.5366(3) 0.0607(3) 0.1464(2) 0.0594(18) Uani 1 1 d .
O59 O 0.6477(3) -0.0274(4) 0.0644(4) 0.077(2) Uani 1 1 d .
O60 O 0.5766(6) -0.1270(7) 0.1292(5) 0.173(5) Uani 1 1 d D
H6 H 0.5896 -0.1454 0.1012 0.260 Uiso 1 1 calc R
O61 O 0.7148(4) 0.0702(4) 0.0634(3) 0.091(3) Uani 1 1 d .
O62 O 0.8860(5) 0.0122(6) 0.0927(4) 0.111(4) Uani 1 1 d .
O63 O 0.8030(8) -0.0848(10) 0.0443(6) 0.223(6) Uani 1 1 d DU
H7 H 0.7932 -0.1280 0.0379 0.335 Uiso 1 1 calc R
O64 O 0.9383(3) 0.4754(4) 0.3195(3) 0.0654(18) Uani 1 1 d .
O65 O 0.9324(4) 0.5477(5) 0.1739(4) 0.091(3) Uani 1 1 d .
O66 O 0.8639(15) 0.6487(11) 0.2182(12) 0.47(2) Uani 1 1 d DU
H8 H 0.8303 0.6318 0.2267 0.699 Uiso 1 1 calc R
O67 O 0.8818(3) 0.4468(4) 0.1260(3) 0.075(2) Uani 1 1 d .
O68 O 0.7485(3) 0.4974(6) 0.0106(4) 0.114(4) Uani 1 1 d .
O69 O 0.7586(10) 0.6227(12) 0.0626(9) 0.276(8) Uani 1 1 d U
H9 H 0.7612 0.6652 0.0518 0.413 Uiso 1 1 calc R
O70 O 0.6842(3) 0.4051(4) 0.0300(3) 0.074(2) Uani 1 1 d U
O71 O 0.5203(3) 0.4709(4) 0.0343(2) 0.0607(18) Uani 1 1 d .
O72 O 0.5950(3) 0.5689(3) -0.0154(3) 0.0559(16) Uani 1 1 d .
H10 H 0.6179 0.5466 -0.0348 0.084 Uiso 1 1 calc R
O73 O 0.5018(3) 0.3873(3) 0.1035(3) 0.0564(17) Uani 1 1 d .
O74 O 0.4301(3) 0.4839(3) 0.2175(3) 0.0610(17) Uani 1 1 d .
O75 O 0.4305(6) 0.5643(6) 0.1290(6) 0.171(5) Uani 1 1 d DU
H11 H 0.4332 0.5657 0.0942 0.257 Uiso 1 1 calc R
O76 O 0.4729(3) 0.4110(3) 0.2943(2) 0.0462(15) Uani 1 1 d .
O77 O 0.5221(3) 0.5165(3) 0.4250(3) 0.0588(17) Uani 1 1 d .
O78 O 0.4356(5) 0.5843(4) 0.3312(3) 0.113(3) Uani 1 1 d .
H12 H 0.4229 0.5753 0.3619 0.169 Uiso 1 1 calc R
O79 O 0.6133(2) 0.4439(3) 0.4592(3) 0.0500(16) Uani 1 1 d .
O80 O 0.7583(3) 0.5551(3) 0.5057(3) 0.0612(18) Uani 1 1 d .
O81 O 0.6482(5) 0.6240(6) 0.5211(7) 0.153(5) Uani 1 1 d .
H13 H 0.6240 0.6597 0.5169 0.230 Uiso 1 1 calc R
O82 O 0.8245(2) 0.4727(3) 0.4687(3) 0.0547(16) Uani 1 1 d .
O83 O 0.9298(3) 0.5666(4) 0.3859(3) 0.0674(19) Uani 1 1 d .
O84 O 0.8122(6) 0.6530(7) 0.3552(5) 0.161(5) Uani 1 1 d DU
H14 H 0.8425 0.6576 0.3373 0.241 Uiso 1 1 calc R
C1 C 1.0381(4) 0.1207(6) 0.3115(4) 0.057(3) Uani 1 1 d .
H15 H 1.0781 0.1173 0.3406 0.068 Uiso 1 1 calc R
C2 C 1.0472(4) 0.1739(6) 0.2669(4) 0.056(3) Uani 1 1 d .
H16 H 1.0856 0.1586 0.2512 0.067 Uiso 1 1 calc R
C3 C 0.9927(5) 0.1784(6) 0.2174(5) 0.075(3) Uani 1 1 d .
H17 H 0.9543 0.1954 0.2323 0.090 Uiso 1 1 calc R
C4 C 0.9770(5) 0.1020(7) 0.1902(4) 0.070(3) Uani 1 1 d .
H18 H 1.0123 0.0864 0.1703 0.084 Uiso 1 1 calc R
C5 C 0.9709(4) 0.0507(7) 0.2366(4) 0.066(3) Uani 1 1 d .
H19 H 0.9327 0.0653 0.2530 0.080 Uiso 1 1 calc R
C6 C 0.9642(6) -0.0233(7) 0.2230(5) 0.080(3) Uani 1 1 d .
H20 H 0.9600 -0.0508 0.2577 0.096 Uiso 1 1 calc R
H21 H 0.9250 -0.0309 0.1943 0.096 Uiso 1 1 calc R
C7 C 0.9406(3) 0.1248(5) 0.5036(4) 0.043(2) Uani 1 1 d .
H22 H 0.9515 0.1151 0.5455 0.052 Uiso 1 1 calc R
C8 C 0.9806(4) 0.1867(5) 0.4909(5) 0.053(3) Uani 1 1 d .
H23 H 1.0256 0.1740 0.5078 0.063 Uiso 1 1 calc R
C9 C 0.9802(4) 0.2002(5) 0.4291(5) 0.061(3) Uani 1 1 d .
H24 H 0.9361 0.2157 0.4120 0.073 Uiso 1 1 calc R
C10 C 0.9958(4) 0.1295(5) 0.3948(5) 0.059(3) Uani 1 1 d .
H25 H 1.0411 0.1149 0.4081 0.071 Uiso 1 1 calc R
C11 C 0.9501(4) 0.0725(5) 0.4146(4) 0.053(3) Uani 1 1 d .
H26 H 0.9049 0.0844 0.3980 0.063 Uiso 1 1 calc R
C12 C 0.9657(4) -0.0036(5) 0.3962(4) 0.052(2) Uani 1 1 d .
H27 H 0.9385 -0.0381 0.4125 0.062 Uiso 1 1 calc R
H28 H 0.9544 -0.0069 0.3541 0.062 Uiso 1 1 calc R
C13 C 0.7027(4) 0.0922(5) 0.5402(4) 0.048(2) Uani 1 1 d .
H29 H 0.6725 0.0763 0.5655 0.057 Uiso 1 1 calc R
C14 C 0.7370(4) 0.1568(5) 0.5684(4) 0.055(3) Uani 1 1 d .
H30 H 0.7583 0.1437 0.6079 0.066 Uiso 1 1 calc R
C15 C 0.7892(3) 0.1780(5) 0.5324(4) 0.042(2) Uani 1 1 d .
H31 H 0.7682 0.1929 0.4932 0.051 Uiso 1 1 calc R
C16 C 0.8332(4) 0.1183(5) 0.5284(4) 0.053(2) Uani 1 1 d .
H32 H 0.8584 0.1067 0.5669 0.064 Uiso 1 1 calc R
C17 C 0.7947(4) 0.0533(5) 0.5030(4) 0.054(2) Uani 1 1 d .
H33 H 0.7726 0.0643 0.4633 0.065 Uiso 1 1 calc R
C18 C 0.8357(5) -0.0155(6) 0.5031(8) 0.101(5) Uani 1 1 d .
H34 H 0.8081 -0.0563 0.4882 0.121 Uiso 1 1 calc R
H35 H 0.8675 -0.0086 0.4778 0.121 Uiso 1 1 calc R
C19 C 0.4926(4) 0.0505(5) 0.3821(4) 0.052(3) Uani 1 1 d .
H36 H 0.4487 0.0299 0.3733 0.063 Uiso 1 1 calc R
C20 C 0.4919(4) 0.1110(5) 0.4230(4) 0.051(2) Uani 1 1 d .
H37 H 0.4733 0.0930 0.4560 0.062 Uiso 1 1 calc R
C21 C 0.5592(4) 0.1376(4) 0.4459(3) 0.038(2) Uani 1 1 d .
H38 H 0.5774 0.1561 0.4128 0.046 Uiso 1 1 calc R
C22 C 0.6024(4) 0.0785(5) 0.4734(4) 0.045(2) Uani 1 1 d .
H39 H 0.5878 0.0596 0.5082 0.054 Uiso 1 1 calc R
C23 C 0.5984(5) 0.0231(6) 0.4290(5) 0.075(3) Uani 1 1 d .
H40 H 0.6156 0.0425 0.3956 0.090 Uiso 1 1 calc R
C24 C 0.6348(5) -0.0481(5) 0.4503(5) 0.060(3) Uani 1 1 d .
H41 H 0.6782 -0.0352 0.4698 0.073 Uiso 1 1 calc R
H42 H 0.6127 -0.0705 0.4791 0.073 Uiso 1 1 calc R
C25 C 0.4742(6) 0.0293(6) 0.1551(5) 0.082(4) Uani 1 1 d .
H43 H 0.4503 0.0117 0.1177 0.098 Uiso 1 1 calc R
C26 C 0.4351(5) 0.0819(5) 0.1793(4) 0.061(3) Uani 1 1 d .
H44 H 0.3936 0.0579 0.1814 0.073 Uiso 1 1 calc R
C27 C 0.4615(5) 0.1045(5) 0.2368(4) 0.059(3) Uani 1 1 d .
H45 H 0.5034 0.1271 0.2339 0.071 Uiso 1 1 calc R
C28 C 0.4774(5) 0.0445(5) 0.2786(5) 0.070(3) Uani 1 1 d .
H46 H 0.4366 0.0226 0.2853 0.084 Uiso 1 1 calc R
C29 C 0.5153(7) -0.0128(5) 0.2532(4) 0.081(4) Uani 1 1 d .
H47 H 0.5583 0.0076 0.2520 0.097 Uiso 1 1 calc R
C30 C 0.5249(6) -0.0794(5) 0.2855(4) 0.072(3) Uani 1 1 d .
H48 H 0.5473 -0.0701 0.3249 0.086 Uiso 1 1 calc R
H49 H 0.5508 -0.1131 0.2670 0.086 Uiso 1 1 calc R
C31 C 0.6662(5) 0.0298(7) 0.0302(5) 0.083(4) Uani 1 1 d .
H50 H 0.6796 0.0114 -0.0053 0.100 Uiso 1 1 calc R
C32 C 0.6067(4) 0.0782(5) 0.0164(4) 0.052(2) Uani 1 1 d .
H51 H 0.5754 0.0505 -0.0115 0.063 Uiso 1 1 calc R
C33 C 0.5719(5) 0.0957(6) 0.0659(4) 0.063(3) Uani 1 1 d .
H52 H 0.6019 0.1261 0.0930 0.076 Uiso 1 1 calc R
C34 C 0.5581(5) 0.0345(6) 0.0981(3) 0.068(3) Uani 1 1 d .
H53 H 0.5246 0.0042 0.0747 0.082 Uiso 1 1 calc R
C35 C 0.6215(5) -0.0069(6) 0.1119(5) 0.071(3) Uani 1 1 d .
H54 H 0.6527 0.0274 0.1337 0.085 Uiso 1 1 calc R
C36 C 0.6186(6) -0.0705(7) 0.1521(6) 0.101(5) Uani 1 1 d D
H55 H 0.6621 -0.0904 0.1631 0.121 Uiso 1 1 calc R
H56 H 0.6052 -0.0527 0.1874 0.121 Uiso 1 1 calc R
C37 C 0.9172(6) 0.0772(10) 0.0970(5) 0.111(6) Uani 1 1 d .
H57 H 0.9618 0.0680 0.0914 0.134 Uiso 1 1 calc R
C38 C 0.8858(6) 0.1191(12) 0.0482(6) 0.127(7) Uani 1 1 d .
H58 H 0.8890 0.0949 0.0114 0.153 Uiso 1 1 calc R
C39 C 0.8106(5) 0.1310(10) 0.0549(8) 0.128(6) Uani 1 1 d .
H59 H 0.8077 0.1565 0.0913 0.153 Uiso 1 1 calc R
C40 C 0.7799(5) 0.0600(9) 0.0532(6) 0.105(5) Uani 1 1 d .
H60 H 0.7780 0.0393 0.0141 0.126 Uiso 1 1 calc R
C41 C 0.8196(5) 0.0121(10) 0.0955(7) 0.118(4) Uani 1 1 d U
H61 H 0.8174 0.0344 0.1333 0.141 Uiso 1 1 calc R
C42 C 0.7982(9) -0.0675(10) 0.1021(7) 0.157(5) Uani 1 1 d DU
H62 H 0.8284 -0.0949 0.1306 0.189 Uiso 1 1 calc R
H63 H 0.7543 -0.0717 0.1100 0.189 Uiso 1 1 calc R
C43 C 0.9386(5) 0.4812(9) 0.1400(6) 0.100(5) Uani 1 1 d .
H64 H 0.9548 0.4941 0.1043 0.121 Uiso 1 1 calc R
C44 C 0.9893(5) 0.4340(8) 0.1791(5) 0.088(4) Uani 1 1 d .
H65 H 1.0307 0.4604 0.1838 0.105 Uiso 1 1 calc R
C45 C 0.9731(5) 0.4225(7) 0.2416(4) 0.070(3) Uani 1 1 d .
H66 H 0.9333 0.3933 0.2381 0.084 Uiso 1 1 calc R
C46 C 0.9611(5) 0.4937(7) 0.2668(4) 0.073(3) Uani 1 1 d .
H67 H 1.0029 0.5187 0.2774 0.088 Uiso 1 1 calc R
C47 C 0.9159(5) 0.5435(7) 0.2292(5) 0.088(3) Uani 1 1 d DU
H68 H 0.8716 0.5243 0.2256 0.106 Uiso 1 1 calc R
C48 C 0.9179(9) 0.6184(8) 0.2545(8) 0.176(7) Uani 1 1 d DU
H69 H 0.9124 0.6177 0.2950 0.211 Uiso 1 1 calc R
H70 H 0.9578 0.6438 0.2512 0.211 Uiso 1 1 calc R
C49 C 0.7242(5) 0.4281(9) -0.0107(5) 0.095(5) Uani 1 1 d .
H71 H 0.6987 0.4322 -0.0501 0.114 Uiso 1 1 calc R
C50 C 0.7783(5) 0.3777(10) -0.0094(6) 0.095(5) Uani 1 1 d .
H72 H 0.8030 0.3945 -0.0389 0.114 Uiso 1 1 calc R
C51 C 0.8251(5) 0.3808(6) 0.0498(5) 0.063(3) Uani 1 1 d .
H73 H 0.8030 0.3610 0.0800 0.076 Uiso 1 1 calc R
C52 C 0.8478(5) 0.4474(8) 0.0659(6) 0.100(5) Uani 1 1 d .
H74 H 0.8769 0.4644 0.0401 0.119 Uiso 1 1 calc R
C53 C 0.7932(6) 0.5107(11) 0.0719(8) 0.178(7) Uani 1 1 d DU
H75 H 0.7725 0.5093 0.1065 0.214 Uiso 1 1 calc R
C54 C 0.8238(11) 0.5812(10) 0.0584(10) 0.191(7) Uani 1 1 d DU
H76 H 0.8352 0.5826 0.0199 0.230 Uiso 1 1 calc R
H77 H 0.8603 0.5959 0.0879 0.230 Uiso 1 1 calc R
C55 C 0.4893(4) 0.4052(6) 0.0460(5) 0.065(3) Uani 1 1 d .
H78 H 0.4423 0.4100 0.0331 0.077 Uiso 1 1 calc R
C56 C 0.5144(4) 0.3495(6) 0.0112(4) 0.051(2) Uani 1 1 d .
H79 H 0.4998 0.3626 -0.0298 0.061 Uiso 1 1 calc R
C57 C 0.5847(4) 0.3432(6) 0.0203(4) 0.058(3) Uani 1 1 d .
H80 H 0.5988 0.3290 0.0611 0.070 Uiso 1 1 calc R
C58 C 0.6154(4) 0.4135(5) 0.0130(3) 0.048(2) Uani 1 1 d U
H81 H 0.6056 0.4275 -0.0282 0.058 Uiso 1 1 calc R
C59 C 0.5921(4) 0.4721(5) 0.0486(4) 0.051(2) Uani 1 1 d U
H82 H 0.6056 0.4600 0.0899 0.062 Uiso 1 1 calc R
C60 C 0.6080(5) 0.5455(6) 0.0401(4) 0.069(3) Uani 1 1 d .
H83 H 0.5844 0.5760 0.0633 0.083 Uiso 1 1 calc R
H84 H 0.6541 0.5523 0.0548 0.083 Uiso 1 1 calc R
C61 C 0.4199(4) 0.4276(5) 0.2534(3) 0.047(2) Uani 1 1 d .
H85 H 0.3844 0.4415 0.2736 0.056 Uiso 1 1 calc R
C62 C 0.3980(4) 0.3640(5) 0.2153(4) 0.048(2) Uani 1 1 d .
H86 H 0.3553 0.3757 0.1923 0.057 Uiso 1 1 calc R
C63 C 0.4440(4) 0.3471(5) 0.1733(3) 0.041(2) Uani 1 1 d .
H87 H 0.4858 0.3324 0.1965 0.049 Uiso 1 1 calc R
C64 C 0.4560(4) 0.4097(5) 0.1370(4) 0.050(2) Uani 1 1 d .
H88 H 0.4154 0.4225 0.1110 0.060 Uiso 1 1 calc R
C65 C 0.4793(5) 0.4764(5) 0.1766(4) 0.070(3) Uani 1 1 d DU
H89 H 0.5194 0.4599 0.2016 0.084 Uiso 1 1 calc R
C66 C 0.4923(6) 0.5539(6) 0.1623(5) 0.121(4) Uani 1 1 d DU
H90 H 0.5007 0.5852 0.1964 0.145 Uiso 1 1 calc R
H91 H 0.5269 0.5587 0.1397 0.145 Uiso 1 1 calc R
C67 C 0.5513(5) 0.4637(5) 0.4624(4) 0.056(3) Uani 1 1 d .
H92 H 0.5515 0.4813 0.5021 0.067 Uiso 1 1 calc R
C68 C 0.5077(4) 0.3989(5) 0.4535(3) 0.044(2) Uani 1 1 d .
H93 H 0.4652 0.4128 0.4623 0.053 Uiso 1 1 calc R
C69 C 0.4987(4) 0.3724(4) 0.3933(4) 0.044(2) Uani 1 1 d .
H94 H 0.5408 0.3554 0.3855 0.053 Uiso 1 1 calc R
C70 C 0.4742(4) 0.4343(5) 0.3500(4) 0.049(2) Uani 1 1 d .
H95 H 0.4300 0.4477 0.3547 0.058 Uiso 1 1 calc R
C71 C 0.5189(4) 0.5008(5) 0.3655(4) 0.047(2) Uani 1 1 d .
H96 H 0.5626 0.4882 0.3589 0.057 Uiso 1 1 calc R
C72 C 0.4999(5) 0.5667(6) 0.3367(5) 0.063(3) Uani 1 1 d .
H97 H 0.5253 0.6059 0.3574 0.075 Uiso 1 1 calc R
H98 H 0.5108 0.5643 0.2980 0.075 Uiso 1 1 calc R
C73 C 0.8065(4) 0.4988(5) 0.5196(5) 0.057(3) Uani 1 1 d .
H99 H 0.8448 0.5190 0.5450 0.068 Uiso 1 1 calc R
C74 C 0.7772(3) 0.4378(4) 0.5522(4) 0.040(2) Uani 1 1 d .
H100 H 0.7678 0.4582 0.5887 0.048 Uiso 1 1 calc R
C75 C 0.7136(4) 0.4137(5) 0.5157(4) 0.052(2) Uani 1 1 d .
H101 H 0.7228 0.3926 0.4794 0.063 Uiso 1 1 calc R
C76 C 0.6649(4) 0.4762(5) 0.5001(4) 0.046(2) Uani 1 1 d .
H102 H 0.6493 0.4951 0.5345 0.055 Uiso 1 1 calc R
C77 C 0.6978(4) 0.5350(5) 0.4699(5) 0.058(3) Uani 1 1 d .
H103 H 0.7041 0.5193 0.4311 0.070 Uiso 1 1 calc R
C78 C 0.6575(5) 0.5994(7) 0.4668(6) 0.086(4) Uani 1 1 d .
H104 H 0.6775 0.6381 0.4477 0.103 Uiso 1 1 calc R
H105 H 0.6155 0.5887 0.4432 0.103 Uiso 1 1 calc R
C79 C 0.9670(4) 0.5113(6) 0.3678(5) 0.071(3) Uani 1 1 d .
H106 H 1.0079 0.5324 0.3604 0.085 Uiso 1 1 calc R
C80 C 0.9822(4) 0.4612(5) 0.4236(4) 0.054(2) Uani 1 1 d .
H107 H 1.0073 0.4895 0.4555 0.064 Uiso 1 1 calc R
C81 C 0.9216(4) 0.4356(5) 0.4418(4) 0.049(2) Uani 1 1 d .
H108 H 0.8964 0.4052 0.4113 0.059 Uiso 1 1 calc R
C82 C 0.8833(4) 0.5006(5) 0.4535(4) 0.046(2) Uani 1 1 d .
H109 H 0.9075 0.5292 0.4858 0.055 Uiso 1 1 calc R
C83 C 0.8693(5) 0.5451(6) 0.4003(5) 0.074(3) Uani 1 1 d U
H110 H 0.8436 0.5173 0.3684 0.088 Uiso 1 1 calc R
C84 C 0.8348(6) 0.6213(8) 0.4093(5) 0.110(4) Uani 1 1 d DU
H111 H 0.7988 0.6134 0.4297 0.132 Uiso 1 1 calc R
H112 H 0.8657 0.6538 0.4326 0.132 Uiso 1 1 calc R

loop_
_atom_site_aniso_label
_atom_site_aniso_U_11
_atom_site_aniso_U_22
_atom_site_aniso_U_33
_atom_site_aniso_U_23
_atom_site_aniso_U_13
_atom_site_aniso_U_12
V1 0.0435(9) 0.0919(15) 0.0860(13) 0.0140(12) 0.0108(9) 0.0060(10)
V2 0.0361(8) 0.0510(11) 0.0858(12) 0.0068(9) 0.0049(8) -0.0051(8)
V3 0.0428(8) 0.0436(10) 0.0802(12) -0.0042(9) 0.0060(8) -0.0054(8)
V4 0.0334(7) 0.0489(10) 0.0631(10) 0.0012(8) 0.0101(7) 0.0012(7)
V5 0.0563(9) 0.0499(10) 0.0705(11) 0.0023(9) 0.0095(8) -0.0048(9)
V6 0.0551(9) 0.0708(12) 0.0545(10) -0.0041(9) 0.0089(8) 0.0063(9)
V7 0.0593(12) 0.205(3) 0.0838(15) -0.0110(17) 0.0086(10) 0.0253(17)
Na1 0.063(2) 0.079(3) 0.087(3) 0.020(2) 0.005(2) 0.006(2)
Na2 0.0397(18) 0.054(2) 0.107(3) -0.009(2) 0.0226(19) -0.0115(18)
Na3 0.0285(16) 0.059(2) 0.096(3) -0.006(2) 0.0140(17) -0.0033(16)
Na4 0.069(2) 0.077(3) 0.060(2) -0.014(2) 0.0111(18) -0.018(2)
Na5 0.071(2) 0.064(3) 0.066(2) -0.008(2) 0.0159(19) 0.017(2)
Na6 0.056(2) 0.105(4) 0.123(4) 0.003(3) 0.013(2) 0.018(3)
Na7 0.067(3) 0.177(6) 0.089(3) -0.012(3) -0.009(2) 0.027(3)
O1 0.064(4) 0.109(7) 0.116(6) -0.017(5) 0.027(4) -0.023(5)
O2 0.044(3) 0.064(5) 0.084(5) -0.004(4) 0.018(3) -0.015(3)
O3 0.079(4) 0.057(5) 0.080(5) -0.002(4) -0.020(4) 0.022(4)
O4 0.056(4) 0.082(5) 0.088(5) 0.004(4) 0.035(3) -0.015(4)
O5 0.082(5) 0.141(8) 0.107(6) 0.022(6) 0.021(5) -0.003(6)
O6 0.074(5) 0.075(5) 0.084(5) -0.003(4) -0.003(4) 0.015(4)
O7 0.108(6) 0.40(2) 0.048(5) -0.011(8) 0.034(4) 0.081(10)
O8 0.047(4) 0.211(13) 0.251(13) 0.143(11) -0.015(6) -0.020(6)
O9 0.082(5) 0.175(11) 0.103(7) -0.022(6) -0.002(5) -0.016(6)
O10 0.084(5) 0.116(7) 0.108(6) -0.008(5) 0.052(5) -0.015(5)
O11 0.080(5) 0.147(9) 0.157(8) -0.066(7) 0.050(5) -0.039(6)
O12 0.159(9) 0.119(8) 0.104(7) -0.035(6) -0.008(6) 0.021(7)
O13 0.174(9) 0.215(12) 0.049(5) 0.021(6) 0.028(5) 0.118(9)
O14 0.112(7) 0.153(10) 0.129(8) 0.004(7) 0.032(6) 0.022(7)
O15 0.068(5) 0.136(8) 0.103(6) 0.037(6) 0.038(4) 0.020(5)
O16 0.030(3) 0.062(5) 0.116(6) 0.016(4) 0.011(3) 0.012(3)
O17 0.066(5) 0.148(9) 0.061(5) 0.037(5) 0.016(4) 0.019(5)
O18 0.058(4) 0.095(6) 0.060(4) 0.020(4) 0.021(3) 0.016(4)
O19 0.036(3) 0.061(4) 0.064(4) 0.024(3) 0.008(3) 0.002(3)
O20 0.039(3) 0.049(4) 0.096(5) 0.002(4) 0.020(3) -0.002(3)
O21 0.039(3) 0.063(5) 0.093(5) -0.018(4) 0.008(3) 0.001(3)
O22 0.040(3) 0.042(4) 0.096(5) -0.004(4) 0.026(3) 0.004(3)
O23 0.033(3) 0.043(4) 0.092(5) 0.010(3) 0.009(3) 0.002(3)
O24 0.030(3) 0.049(4) 0.064(4) 0.003(3) -0.001(3) 0.012(3)
O25 0.044(4) 0.044(4) 0.106(5) -0.004(4) 0.023(3) -0.002(3)
O26 0.050(3) 0.035(4) 0.070(4) -0.002(3) 0.021(3) 0.004(3)
O27 0.031(3) 0.055(4) 0.069(4) -0.002(3) 0.015(3) 0.003(3)
O28 0.040(3) 0.049(4) 0.053(4) 0.006(3) 0.010(3) 0.002(3)
O29 0.043(3) 0.033(3) 0.069(4) -0.008(3) -0.011(3) 0.003(3)
O30 0.049(3) 0.038(4) 0.053(3) -0.001(3) 0.014(3) -0.009(3)
O31 0.088(5) 0.037(4) 0.056(4) -0.005(3) 0.023(3) -0.002(3)
O32 0.082(5) 0.037(4) 0.071(4) 0.009(3) 0.010(4) -0.001(3)
O33 0.070(4) 0.052(4) 0.068(4) 0.002(3) 0.025(3) -0.010(3)
O34 0.063(4) 0.044(4) 0.051(4) -0.016(3) 0.016(3) 0.004(3)
O35 0.033(3) 0.068(5) 0.099(5) -0.023(4) 0.013(3) 0.018(3)
O36 0.054(4) 0.085(6) 0.077(5) -0.013(4) -0.008(3) 0.012(4)
O37 0.048(4) 0.061(5) 0.065(4) -0.004(3) 0.010(3) -0.008(3)
O38 0.049(4) 0.085(6) 0.084(5) -0.016(4) 0.020(3) 0.004(4)
O39 0.041(4) 0.187(10) 0.073(5) -0.024(5) 0.001(4) 0.038(5)
O40 0.042(4) 0.177(11) 0.109(7) -0.032(7) 0.014(4) 0.014(6)
O41 0.052(5) 0.177(10) 0.074(5) 0.004(6) 0.007(4) 0.002(6)
O42 0.049(4) 0.177(9) 0.076(5) -0.019(5) 0.011(4) 0.038(5)
O43 0.047(4) 0.100(6) 0.068(5) 0.000(4) 0.005(3) 0.030(4)
O44 0.040(4) 0.092(6) 0.085(5) 0.009(5) 0.015(3) 0.021(4)
O45 0.104(7) 0.110(8) 0.144(8) -0.040(6) -0.003(6) -0.004(6)
O46 0.048(4) 0.089(5) 0.042(4) 0.010(3) 0.026(3) 0.018(3)
O47 0.046(3) 0.036(4) 0.065(4) 0.008(3) 0.013(3) -0.002(3)
O48 0.058(4) 0.039(4) 0.108(6) -0.013(4) 0.035(4) 0.008(3)
O49 0.039(3) 0.028(3) 0.089(5) 0.017(3) 0.003(3) 0.001(3)
O50 0.040(3) 0.026(3) 0.097(5) 0.023(3) 0.029(3) 0.002(3)
O51 0.061(5) 0.081(6) 0.218(11) 0.039(7) 0.067(6) 0.036(5)
O52 0.036(3) 0.046(4) 0.052(4) -0.003(3) 0.009(3) -0.014(3)
O53 0.039(3) 0.041(4) 0.067(4) -0.012(3) 0.017(3) -0.012(3)
O54 0.111(7) 0.066(6) 0.115(7) -0.001(5) -0.003(5) 0.033(5)
O55 0.053(4) 0.061(4) 0.038(4) 0.008(3) 0.001(3) 0.000(3)
O56 0.111(5) 0.040(4) 0.034(4) 0.002(3) 0.003(3) -0.007(4)
O57 0.203(12) 0.062(6) 0.142(9) 0.011(6) 0.026(8) -0.034(7)
O58 0.083(5) 0.051(4) 0.038(4) -0.015(3) -0.006(3) 0.019(4)
O59 0.060(4) 0.059(5) 0.108(6) -0.011(5) -0.001(4) 0.024(4)
O60 0.223(14) 0.175(13) 0.125(9) 0.030(9) 0.042(9) 0.037(12)
O61 0.071(5) 0.084(6) 0.106(6) -0.037(5) -0.014(4) 0.027(4)
O62 0.101(7) 0.110(8) 0.115(7) -0.071(6) -0.003(5) 0.044(6)
O63 0.243(10) 0.216(9) 0.188(8) -0.035(7) -0.026(8) 0.020(8)
O64 0.064(4) 0.066(5) 0.062(4) -0.006(4) 0.001(3) -0.018(4)
O65 0.115(7) 0.074(6) 0.083(6) 0.035(5) 0.014(5) 0.033(5)
O66 0.69(4) 0.195(18) 0.39(3) -0.054(19) -0.23(3) 0.26(2)
O67 0.058(4) 0.105(6) 0.064(5) 0.046(4) 0.013(4) 0.015(4)
O68 0.050(4) 0.140(9) 0.144(8) 0.100(7) -0.006(5) -0.016(5)
O69 0.267(10) 0.264(10) 0.296(12) -0.019(9) 0.049(9) 0.032(8)
O70 0.035(2) 0.090(5) 0.093(5) 0.034(4) 0.002(3) -0.009(3)
O71 0.048(4) 0.078(5) 0.049(4) 0.029(3) -0.010(3) 0.002(4)
O72 0.064(4) 0.044(4) 0.062(4) 0.011(3) 0.019(3) -0.001(3)
O73 0.040(3) 0.048(4) 0.087(5) 0.018(4) 0.029(3) 0.010(3)
O74 0.050(4) 0.046(4) 0.086(5) 0.011(4) 0.011(3) 0.010(3)
O75 0.230(11) 0.105(8) 0.166(11) 0.010(7) 0.000(9) 0.037(9)
O76 0.042(3) 0.051(4) 0.045(4) 0.004(3) 0.006(3) 0.020(3)
O77 0.047(4) 0.050(4) 0.075(5) 0.005(4) -0.002(3) 0.006(3)
O78 0.182(10) 0.058(5) 0.071(5) 0.027(4) -0.051(6) 0.028(6)
O79 0.027(3) 0.042(4) 0.082(4) 0.002(3) 0.012(3) 0.011(3)
O80 0.044(4) 0.031(4) 0.100(5) 0.003(3) -0.011(3) -0.005(3)
O81 0.092(7) 0.075(7) 0.288(16) -0.017(9) 0.018(9) -0.002(6)
O82 0.028(3) 0.053(4) 0.080(5) -0.008(3) 0.002(3) -0.004(3)
O83 0.050(4) 0.051(4) 0.101(5) 0.009(4) 0.013(4) 0.003(3)
O84 0.180(11) 0.155(10) 0.157(8) 0.047(8) 0.058(8) 0.059(9)
C1 0.033(5) 0.070(7) 0.066(7) -0.031(6) 0.007(4) 0.001(5)
C2 0.029(5) 0.069(8) 0.067(7) 0.002(6) 0.003(4) 0.012(5)
C3 0.054(6) 0.077(8) 0.098(9) 0.013(7) 0.028(6) 0.019(6)
C4 0.063(7) 0.090(9) 0.061(7) -0.005(6) 0.022(6) -0.010(6)
C5 0.040(5) 0.118(11) 0.041(6) -0.023(6) 0.008(4) 0.001(6)
C6 0.081(8) 0.085(10) 0.081(8) -0.021(7) 0.036(7) -0.006(7)
C7 0.027(4) 0.046(6) 0.055(6) -0.003(5) 0.003(4) 0.008(4)
C8 0.021(4) 0.032(5) 0.101(8) -0.006(5) -0.001(5) -0.001(4)
C9 0.032(5) 0.056(7) 0.101(8) -0.018(6) 0.034(5) 0.001(5)
C10 0.019(4) 0.061(7) 0.095(8) -0.010(6) 0.007(5) -0.021(4)
C11 0.026(4) 0.039(5) 0.094(8) 0.015(5) 0.011(5) 0.013(4)
C12 0.058(6) 0.036(5) 0.068(6) -0.015(5) 0.031(5) -0.012(5)
C13 0.051(5) 0.045(6) 0.047(6) 0.016(4) 0.010(4) -0.008(5)
C14 0.037(5) 0.036(5) 0.086(7) 0.014(5) -0.005(5) -0.009(4)
C15 0.018(4) 0.052(6) 0.057(6) -0.001(4) 0.005(4) -0.001(4)
C16 0.031(5) 0.051(6) 0.082(7) -0.003(5) 0.019(5) -0.015(4)
C17 0.052(6) 0.034(5) 0.074(7) -0.010(5) 0.004(5) -0.003(4)
C18 0.039(6) 0.033(6) 0.245(18) -0.005(8) 0.064(9) 0.000(5)
C19 0.054(5) 0.034(6) 0.060(6) 0.029(5) -0.016(5) -0.026(4)
C20 0.037(5) 0.034(5) 0.078(7) 0.020(5) -0.001(5) -0.004(4)
C21 0.043(5) 0.030(5) 0.038(5) 0.007(4) 0.000(4) -0.011(4)
C22 0.032(4) 0.050(6) 0.055(6) -0.016(5) 0.013(4) -0.011(4)
C23 0.059(6) 0.076(8) 0.099(9) -0.011(7) 0.038(6) -0.022(6)
C24 0.069(7) 0.032(6) 0.080(7) -0.010(5) 0.013(6) 0.005(5)
C25 0.111(10) 0.040(7) 0.087(9) 0.013(6) -0.001(7) -0.002(7)
C26 0.092(8) 0.054(7) 0.035(6) -0.015(5) 0.006(5) -0.027(6)
C27 0.085(7) 0.023(5) 0.080(7) 0.016(5) 0.044(6) 0.016(5)
C28 0.071(7) 0.035(6) 0.102(9) 0.016(6) 0.015(6) -0.011(5)
C29 0.154(11) 0.026(6) 0.053(7) -0.002(5) -0.008(7) 0.017(6)
C30 0.140(11) 0.036(6) 0.033(5) 0.008(5) -0.002(6) 0.014(7)
C31 0.043(6) 0.102(10) 0.088(8) -0.048(8) -0.033(6) 0.033(7)
C32 0.045(5) 0.046(6) 0.067(6) -0.007(5) 0.015(5) 0.002(5)
C33 0.059(6) 0.063(7) 0.061(7) -0.014(6) -0.007(5) 0.016(5)
C34 0.116(9) 0.058(7) 0.018(5) -0.018(5) -0.020(5) 0.045(6)
C35 0.075(7) 0.054(7) 0.075(8) 0.000(6) -0.013(6) 0.023(6)
C36 0.079(8) 0.064(9) 0.147(13) -0.029(9) -0.016(8) 0.027(7)
C37 0.060(7) 0.176(16) 0.083(9) -0.062(10) -0.030(7) 0.068(10)
C38 0.069(9) 0.23(2) 0.073(9) -0.075(12) -0.026(7) 0.025(12)
C39 0.023(6) 0.170(17) 0.179(16) -0.018(13) -0.012(8) 0.014(8)
C40 0.048(7) 0.145(14) 0.119(11) -0.061(10) 0.009(7) 0.000(9)
C41 0.039(6) 0.169(9) 0.133(11) 0.021(8) -0.016(7) -0.002(8)
C42 0.135(9) 0.122(8) 0.211(8) -0.009(8) 0.018(8) 0.042(7)
C43 0.041(6) 0.129(13) 0.127(11) 0.078(11) 0.003(7) -0.010(7)
C44 0.063(7) 0.134(13) 0.068(8) 0.063(8) 0.017(6) 0.036(8)
C45 0.062(7) 0.098(10) 0.055(7) 0.014(6) 0.025(5) 0.019(6)
C46 0.056(6) 0.102(10) 0.066(7) 0.041(7) 0.024(5) -0.012(6)
C47 0.066(7) 0.114(8) 0.079(8) 0.053(6) -0.003(6) 0.010(7)
C48 0.223(11) 0.169(9) 0.142(10) -0.018(7) 0.048(8) 0.039(9)
C49 0.066(8) 0.157(14) 0.056(7) 0.045(8) -0.002(6) -0.041(9)
C50 0.036(6) 0.158(15) 0.095(10) 0.001(10) 0.025(6) 0.019(8)
C51 0.048(6) 0.059(7) 0.081(8) -0.003(6) 0.009(5) 0.001(5)
C52 0.044(6) 0.125(13) 0.128(11) 0.081(10) 0.012(7) 0.003(7)
C53 0.045(7) 0.291(11) 0.186(17) 0.147(16) -0.010(9) 0.011(9)
C54 0.188(9) 0.162(10) 0.188(11) 0.008(8) -0.066(8) -0.015(7)
C55 0.021(4) 0.082(8) 0.092(8) 0.020(7) 0.013(5) 0.000(5)
C56 0.033(5) 0.075(7) 0.040(5) 0.011(5) -0.005(4) 0.001(5)
C57 0.037(5) 0.065(7) 0.063(6) -0.011(6) -0.019(4) 0.009(5)
C58 0.040(3) 0.075(5) 0.023(4) 0.018(3) -0.011(3) 0.001(4)
C59 0.047(5) 0.055(6) 0.047(5) 0.005(4) -0.007(4) -0.021(4)
C60 0.049(6) 0.098(9) 0.062(7) -0.017(7) 0.015(5) -0.010(6)
C61 0.055(6) 0.046(6) 0.038(5) 0.002(5) 0.001(4) -0.009(5)
C62 0.052(5) 0.044(6) 0.047(5) 0.008(5) 0.007(4) 0.019(4)
C63 0.040(4) 0.052(6) 0.032(5) -0.002(4) 0.013(4) 0.009(4)
C64 0.054(5) 0.034(5) 0.068(6) 0.012(5) 0.027(5) 0.012(4)
C65 0.045(5) 0.101(6) 0.066(7) -0.019(5) 0.016(5) -0.005(5)
C66 0.153(7) 0.138(7) 0.098(7) 0.053(7) 0.092(6) 0.005(7)
C67 0.075(7) 0.049(6) 0.039(5) 0.025(5) -0.004(5) -0.006(5)
C68 0.035(4) 0.060(6) 0.036(5) -0.021(5) 0.001(4) -0.009(4)
C69 0.057(5) 0.023(5) 0.059(6) -0.003(4) 0.028(5) -0.011(4)
C70 0.039(5) 0.037(5) 0.069(7) -0.027(5) 0.008(4) 0.003(4)
C71 0.050(5) 0.035(5) 0.056(6) 0.004(5) 0.006(4) -0.011(4)
C72 0.046(6) 0.062(7) 0.080(7) 0.019(6) 0.008(5) -0.007(5)
C73 0.019(4) 0.047(6) 0.100(8) -0.016(6) 0.001(5) -0.002(4)
C74 0.023(4) 0.026(5) 0.074(6) -0.004(4) 0.013(4) 0.000(4)
C75 0.030(4) 0.055(6) 0.063(6) -0.005(5) -0.014(4) -0.024(4)
C76 0.055(5) 0.028(5) 0.053(5) -0.004(4) 0.003(4) -0.007(4)
C77 0.036(5) 0.043(6) 0.096(7) -0.017(5) 0.014(5) 0.000(4)
C78 0.045(6) 0.092(10) 0.107(10) -0.028(8) -0.020(6) 0.007(6)
C79 0.033(5) 0.052(7) 0.125(10) -0.020(7) 0.002(6) 0.008(5)
C80 0.059(6) 0.037(6) 0.064(6) 0.009(5) 0.009(5) 0.001(5)
C81 0.033(5) 0.044(6) 0.064(6) 0.022(5) -0.008(4) -0.007(4)
C82 0.042(5) 0.035(5) 0.064(6) 0.014(5) 0.014(4) 0.005(4)
C83 0.070(7) 0.074(6) 0.079(7) -0.020(5) 0.019(5) -0.022(5)
C84 0.068(6) 0.127(7) 0.142(7) 0.016(6) 0.040(6) 0.040(6)

loop_
_atom_type_symbol
_atom_type_description
_atom_type_scat_dispersion_real
_atom_type_scat_dispersion_imag
_atom_type_scat_source
C C 0.0033 0.0016 'International Tables Vol C Tables 4.2.6.8 and 6.1.1.4'
H H 0.0000 0.0000 'International Tables Vol C Tables 4.2.6.8 and 6.1.1.4'
Na Na 0.0362 0.0249 'International Tables Vol C Tables 4.2.6.8 and 6.1.1.4'
O O 0.0106 0.0060 'International Tables Vol C Tables 4.2.6.8 and 6.1.1.4'
V V 0.3005 0.5294 'International Tables Vol C Tables 4.2.6.8 and 6.1.1.4'

loop_
_geom_angle_atom_site_label_1
_geom_angle_atom_site_label_2
_geom_angle_atom_site_label_3
_geom_angle
O1 V1 O18 114.1(4)
O1 V1 O17 105.0(4)
O18 V1 O17 83.3(4)
O1 V1 O16 106.0(4)
O18 V1 O16 85.7(3)
O17 V1 O16 149.0(3)
O1 V1 O15 115.1(4)
O18 V1 O15 130.8(3)
O17 V1 O15 82.9(4)
O16 V1 O15 82.6(3)
O2 V2 O20 104.2(3)
O2 V2 O22 113.4(3)
O20 V2 O22 86.4(3)
O2 V2 O19 113.0(3)
O20 V2 O19 82.7(3)
O22 V2 O19 133.7(3)
O2 V2 O21 104.9(3)
O20 V2 O21 150.8(3)
O22 V2 O21 83.0(3)
O19 V2 O21 85.1(3)
O3 V3 O26 113.6(3)
O3 V3 O23 116.8(3)
O26 V3 O23 129.5(3)
O3 V3 O25 106.3(3)
O26 V3 O25 80.1(3)
O23 V3 O25 84.4(2)
O3 V3 O24 105.2(3)
O26 V3 O24 85.9(2)
O23 V3 O24 83.0(2)
O25 V3 O24 148.5(3)
O4 V4 O27 117.5(3)
O4 V4 O30 113.5(3)
O27 V4 O30 129.1(2)
O4 V4 O28 104.6(3)
O27 V4 O28 82.0(3)
O30 V4 O28 86.5(2)
O4 V4 O29 103.9(3)
O27 V4 O29 85.5(2)
O30 V4 O29 81.6(2)
O28 V4 O29 151.5(2)
O5 V5 O34 114.0(4)
O5 V5 O31 116.0(4)
O34 V5 O31 129.9(3)
O5 V5 O32 105.2(4)
O34 V5 O32 84.5(2)
O31 V5 O32 83.3(3)
O5 V5 O33 106.0(4)
O34 V5 O33 82.1(2)
O31 V5 O33 83.9(3)
O32 V5 O33 148.7(3)
O6 V6 O35 114.6(4)
O6 V6 O38 114.5(4)
O35 V6 O38 130.8(3)
O6 V6 O36 105.4(3)
O35 V6 O36 81.4(3)
O38 V6 O36 87.3(3)
O6 V6 O37 105.8(3)
O35 V6 O37 85.1(3)
O38 V6 O37 80.5(3)
O36 V6 O37 148.8(3)
O7 V7 O39 119.1(6)
O7 V7 O42 109.0(6)
O39 V7 O42 131.7(3)
O7 V7 O41 102.4(4)
O39 V7 O41 83.0(4)
O42 V7 O41 83.5(4)
O7 V7 O40 107.1(4)
O39 V7 O40 82.7(4)
O42 V7 O40 87.0(4)
O41 V7 O40 150.5(3)
O19 Na1 O18 149.5(3)
O19 Na1 O8 104.8(3)
O18 Na1 O8 105.7(3)
O19 Na1 O21 70.6(3)
O18 Na1 O21 99.4(3)
O8 Na1 O21 109.5(4)
O19 Na1 O16 98.3(3)
O18 Na1 O16 67.8(3)
O8 Na1 O16 115.6(5)
O21 Na1 O16 134.9(3)
O23 Na2 O22 154.5(3)
O23 Na2 O20 101.9(3)
O22 Na2 O20 70.1(2)
O23 Na2 O25 69.3(2)
O22 Na2 O25 100.9(2)
O20 Na2 O25 140.4(3)
O23 Na2 O9 101.0(3)
O22 Na2 O9 104.5(3)
O20 Na2 O9 105.4(3)
O25 Na2 O9 114.1(3)
O26 Na3 O27 146.8(3)
O26 Na3 O10 106.7(3)
O27 Na3 O10 106.4(3)
O26 Na3 O29 99.0(2)
O27 Na3 O29 68.8(2)
O10 Na3 O29 116.3(3)
O26 Na3 O24 67.7(2)
O27 Na3 O24 96.1(2)
O10 Na3 O24 113.5(3)
O29 Na3 O24 130.2(3)
O31 Na4 O30 144.5(3)
O31 Na4 O11 107.8(3)
O30 Na4 O11 107.5(3)
O31 Na4 O33 67.6(2)
O30 Na4 O33 96.4(3)
O11 Na4 O33 112.3(4)
O31 Na4 O28 96.7(3)
O30 Na4 O28 68.6(2)
O11 Na4 O28 117.9(4)
O33 Na4 O28 129.9(2)
O34 Na5 O35 154.0(3)
O34 Na5 O32 69.2(2)
O35 Na5 O32 102.2(3)
O34 Na5 O37 99.4(3)
O35 Na5 O37 69.6(3)
O32 Na5 O37 136.9(3)
O34 Na5 O12 102.8(3)
O35 Na5 O12 103.0(3)
O32 Na5 O12 116.2(3)
O37 Na5 O12 106.8(3)
O38 Na6 O39 148.9(4)
O38 Na6 O41 98.4(3)
O39 Na6 O41 67.4(4)
O38 Na6 O13 106.1(3)
O39 Na6 O13 104.9(3)
O41 Na6 O13 116.6(4)
O38 Na6 O36 69.6(3)
O39 Na6 O36 100.0(3)
O41 Na6 O36 134.5(4)
O13 Na6 O36 108.9(4)
O15 Na7 O42 148.7(3)
O15 Na7 O14 106.9(4)
O42 Na7 O14 104.3(3)
O15 Na7 O40 98.0(4)
O42 Na7 O40 70.8(4)
O14 Na7 O40 115.5(4)
O15 Na7 O17 67.3(3)
O42 Na7 O17 99.0(4)
O14 Na7 O17 110.3(4)
O40 Na7 O17 134.1(4)
C3 O15 V1 109.6(7)
C3 O15 Na7 113.3(6)
V1 O15 Na7 104.9(4)
C2 O16 V1 112.1(6)
C2 O16 Na1 126.9(6)
V1 O16 Na1 97.9(3)
C44 O17 V1 110.1(7)
C44 O17 Na7 125.9(7)
V1 O17 Na7 99.6(4)
C45 O18 V1 115.2(6)
C45 O18 Na1 109.0(5)
V1 O18 Na1 104.3(4)
C9 O19 V2 110.1(5)
C9 O19 Na1 114.0(6)
V2 O19 Na1 102.6(3)
C8 O20 V2 112.2(5)
C8 O20 Na2 125.6(5)
V2 O20 Na2 98.8(3)
C80 O21 V2 107.5(5)
C80 O21 Na1 127.8(6)
V2 O21 Na1 97.1(3)
C81 O22 V2 110.1(5)
C81 O22 Na2 111.9(5)
V2 O22 Na2 100.7(3)
C15 O23 V3 111.1(4)
C15 O23 Na2 114.0(5)
V3 O23 Na2 103.6(3)
C14 O24 V3 110.3(4)
C14 O24 Na3 127.3(5)
V3 O24 Na3 95.5(2)
C74 O25 V3 112.4(5)
C74 O25 Na2 129.9(6)
V3 O25 Na2 99.3(3)
C75 O26 V3 114.3(5)
C75 O26 Na3 110.4(5)
V3 O26 Na3 104.9(3)
C21 O27 V4 115.0(5)
C21 O27 Na3 114.4(4)
V4 O27 Na3 102.7(3)
C20 O28 V4 110.4(5)
C20 O28 Na4 125.4(5)
V4 O28 Na4 96.4(3)
C68 O29 V4 108.5(4)
C68 O29 Na3 125.7(5)
V4 O29 Na3 97.1(2)
C69 O30 V4 111.8(5)
C69 O30 Na4 112.0(5)
V4 O30 Na4 101.9(3)
C27 O31 V5 113.6(5)
C27 O31 Na4 116.6(6)
V5 O31 Na4 106.0(3)
C26 O32 V5 108.9(5)
C26 O32 Na5 126.8(6)
V5 O32 Na5 100.7(3)
C62 O33 V5 111.8(5)
C62 O33 Na4 127.8(5)
V5 O33 Na4 98.1(3)
C63 O34 V5 113.0(4)
C63 O34 Na5 114.3(5)
V5 O34 Na5 101.2(3)
C33 O35 V6 116.1(6)
C33 O35 Na5 112.0(6)
V6 O35 Na5 103.6(3)
C32 O36 V6 111.9(5)
C32 O36 Na6 125.8(6)
V6 O36 Na6 97.1(3)
C56 O37 V6 110.5(5)
C56 O37 Na5 127.7(5)
V6 O37 Na5 97.8(3)
C57 O38 V6 114.8(5)
C57 O38 Na6 113.6(5)
V6 O38 Na6 102.1(3)
C39 O39 V7 112.1(7)
C39 O39 Na6 108.8(7)
V7 O39 Na6 104.1(5)
C38 O40 V7 111.4(8)
C38 O40 Na7 129.1(9)
V7 O40 Na7 95.4(5)
C50 O41 V7 106.2(7)
C50 O41 Na6 127.8(8)
V7 O41 Na6 99.2(5)
C51 O42 V7 113.6(6)
C51 O42 Na7 111.9(6)
V7 O42 Na7 100.9(5)
C37 O43 C4 117.3(8)
C1 O44 C5 117.6(8)
C6 O45 H1 109.5
C10 O46 C1 113.8(7)
C7 O47 C11 115.3(6)
C12 O48 H2 109.5
C16 O49 C7 120.1(7)
C13 O50 C17 111.2(6)
C18 O51 H3 109.5
C13 O52 C22 118.8(6)
C19 O53 C23 112.2(7)
C24 O54 H4 109.5
C19 O55 C28 119.9(7)
C25 O56 C29 117.0(7)
C30 O57 H5 109.5
C34 O58 C25 113.8(8)
C35 O59 C31 116.1(8)
C36 O60 H6 109.5
C31 O61 C40 117.5(9)
C37 O62 C41 117.8(11)
C42 O63 H7 109.5
C79 O64 C46 115.8(8)
C47 O65 C43 120.8(9)
C48 O66 H8 109.5
C43 O67 C52 119.6(8)
C49 O68 C53 124.8(10)
C54 O69 H9 109.5
C58 O70 C49 117.3(7)
C55 O71 C59 116.7(7)
C60 O72 H10 109.5
C55 O73 C64 116.7(7)
C61 O74 C65 120.6(7)
C66 O75 H11 109.5
C61 O76 C70 118.3(6)
C67 O77 C71 114.9(7)
C72 O78 H12 109.5
C67 O79 C76 117.7(7)
C77 O80 C73 117.2(6)
C78 O81 H13 109.5
C73 O82 C82 117.5(6)
C79 O83 C83 116.2(8)
C84 O84 H14 109.5
O44 C1 O46 113.5(7)
O44 C1 C2 105.6(8)
O46 C1 C2 109.4(8)
O44 C1 H15 109.4
O46 C1 H15 109.4
C2 C1 H15 109.4
O16 C2 C1 117.4(8)
O16 C2 C3 103.3(8)
C1 C2 C3 114.5(8)
O16 C2 H16 107.0
C1 C2 H16 107.0
C3 C2 H16 107.0
O15 C3 C2 109.5(9)
O15 C3 C4 113.3(10)
C2 C3 C4 110.4(9)
O15 C3 H17 107.8
C2 C3 H17 107.8
C4 C3 H17 107.8
O43 C4 C5 114.0(8)
O43 C4 C3 105.2(9)
C5 C4 C3 108.6(9)
O43 C4 H18 109.6
C5 C4 H18 109.6
C3 C4 H18 109.6
C6 C5 O44 105.4(10)
C6 C5 C4 118.5(9)
O44 C5 C4 110.4(9)
C6 C5 H19 107.3
O44 C5 H19 107.3
C4 C5 H19 107.3
O45 C6 C5 110.4(10)
O45 C6 H20 109.6
C5 C6 H20 109.6
O45 C6 H21 109.6
C5 C6 H21 109.6
H20 C6 H21 108.1
O47 C7 O49 112.9(7)
O47 C7 C8 109.0(7)
O49 C7 C8 112.2(7)
O47 C7 H22 107.5
O49 C7 H22 107.5
C8 C7 H22 107.5
O20 C8 C9 103.6(7)
O20 C8 C7 119.1(7)
C9 C8 C7 115.3(8)
O20 C8 H23 105.9
C9 C8 H23 105.9
C7 C8 H23 105.9
O19 C9 C8 110.1(8)
O19 C9 C10 112.3(6)
C8 C9 C10 113.1(8)
O19 C9 H24 107.0
C8 C9 H24 107.0
C10 C9 H24 107.0
O46 C10 C11 116.1(8)
O46 C10 C9 109.7(8)
C11 C10 C9 102.1(7)
O46 C10 H25 109.6
C11 C10 H25 109.6
C9 C10 H25 109.6
O47 C11 C12 102.4(7)
O47 C11 C10 114.1(8)
C12 C11 C10 111.4(7)
O47 C11 H26 109.6
C12 C11 H26 109.6
C10 C11 H26 109.6
O48 C12 C11 114.7(7)
O48 C12 H27 108.6
C11 C12 H27 108.6
O48 C12 H28 108.6
C11 C12 H28 108.6
H27 C12 H28 107.6
O52 C13 O50 115.1(7)
O52 C13 C14 112.4(7)
O50 C13 C14 109.5(7)
O52 C13 H29 106.4
O50 C13 H29 106.4
C14 C13 H29 106.4
O24 C14 C13 117.9(7)
O24 C14 C15 104.1(7)
C13 C14 C15 107.2(8)
O24 C14 H30 109.1
C13 C14 H30 109.1
C15 C14 H30 109.1
O23 C15 C16 112.5(6)
O23 C15 C14 104.1(7)
C16 C15 C14 111.4(7)
O23 C15 H31 109.6
C16 C15 H31 109.6
C14 C15 H31 109.6
O49 C16 C15 106.8(7)
O49 C16 C17 109.2(8)
C15 C16 C17 108.9(7)
O49 C16 H32 110.6
C15 C16 H32 110.6
C17 C16 H32 110.6
O50 C17 C16 108.9(7)
O50 C17 C18 104.9(8)
C16 C17 C18 113.2(8)
O50 C17 H33 109.9
C16 C17 H33 109.9
C18 C17 H33 109.9
O51 C18 C17 110.0(11)
O51 C18 H34 109.7
C17 C18 H34 109.7
O51 C18 H35 109.7
C17 C18 H35 109.7
H34 C18 H35 108.2
O55 C19 O53 111.9(8)
O55 C19 C20 112.3(7)
O53 C19 C20 108.1(7)
O55 C19 H36 108.1
O53 C19 H36 108.1
C20 C19 H36 108.1
O28 C20 C19 116.7(7)
O28 C20 C21 105.0(7)
C19 C20 C21 111.2(7)
O28 C20 H37 107.9
C19 C20 H37 107.9
C21 C20 H37 107.9
O27 C21 C22 116.5(7)
O27 C21 C20 104.8(7)
C22 C21 C20 112.3(7)
O27 C21 H38 107.6
C22 C21 H38 107.6
C20 C21 H38 107.6
O52 C22 C23 111.8(7)
O52 C22 C21 106.7(7)
C23 C22 C21 104.5(8)
O52 C22 H39 111.2
C23 C22 H39 111.2
C21 C22 H39 111.2
O53 C23 C22 113.5(8)
O53 C23 C24 101.0(8)
C22 C23 C24 113.5(9)
O53 C23 H40 109.5
C22 C23 H40 109.5
C24 C23 H40 109.5
O54 C24 C23 116.2(9)
O54 C24 H41 108.2
C23 C24 H41 108.2
O54 C24 H42 108.2
C23 C24 H42 108.2
H41 C24 H42 107.4
O56 C25 C26 107.4(10)
O56 C25 O58 109.5(9)
C26 C25 O58 111.8(9)
O56 C25 H43 109.4
C26 C25 H43 109.4
O58 C25 H43 109.4
C27 C26 C25 114.3(10)
C27 C26 O32 107.8(7)
C25 C26 O32 114.2(8)
C27 C26 H44 106.7
C25 C26 H44 106.7
O32 C26 H44 106.7
O31 C27 C26 108.3(9)
O31 C27 C28 117.4(8)
C26 C27 C28 114.4(9)
O31 C27 H45 105.2
C26 C27 H45 105.2
C28 C27 H45 105.2
O55 C28 C27 109.1(8)
O55 C28 C29 113.4(9)
C27 C28 C29 109.6(9)
O55 C28 H46 108.2
C27 C28 H46 108.2
C29 C28 H46 108.2
O56 C29 C30 108.3(8)
O56 C29 C28 111.2(9)
C30 C29 C28 115.3(10)
O56 C29 H47 107.2
C30 C29 H47 107.2
C28 C29 H47 107.2
C29 C30 O57 106.8(10)
C29 C30 H48 110.4
O57 C30 H48 110.4
C29 C30 H49 110.4
O57 C30 H49 110.4
H48 C30 H49 108.6
O61 C31 O59 109.2(9)
O61 C31 C32 107.5(9)
O59 C31 C32 104.9(9)
O61 C31 H50 111.6
O59 C31 H50 111.6
C32 C31 H50 111.6
O36 C32 C33 107.5(8)
O36 C32 C31 115.4(9)
C33 C32 C31 116.9(9)
O36 C32 H51 105.3
C33 C32 H51 105.3
C31 C32 H51 105.3
O35 C33 C34 119.9(9)
O35 C33 C32 103.5(8)
C34 C33 C32 114.4(9)
O35 C33 H52 106.0
C34 C33 H52 106.0
C32 C33 H52 106.0
O58 C34 C33 106.7(8)
O58 C34 C35 113.7(7)
C33 C34 C35 105.0(10)
O58 C34 H53 110.4
C33 C34 H53 110.4
C35 C34 H53 110.4
O59 C35 C36 110.8(10)
O59 C35 C34 115.2(8)
C36 C35 C34 113.1(10)
O59 C35 H54 105.6
C36 C35 H54 105.6
C34 C35 H54 105.6
O60 C36 C35 115.3(11)
O60 C36 H55 108.5
C35 C36 H55 108.5
O60 C36 H56 108.5
C35 C36 H56 108.5
H55 C36 H56 107.5
O62 C37 O43 114.5(14)
O62 C37 C38 105.5(12)
O43 C37 C38 114.5(13)
O62 C37 H57 107.3
O43 C37 H57 107.3
C38 C37 H57 107.3
O40 C38 C37 115.0(12)
O40 C38 C39 99.3(13)
C37 C38 C39 108.1(14)
O40 C38 H58 111.3
C37 C38 H58 111.3
C39 C38 H58 111.3
O39 C39 C40 112.6(12)
O39 C39 C38 103.0(13)
C40 C39 C38 108.0(14)
O39 C39 H59 111.0
C40 C39 H59 111.0
C38 C39 H59 111.0
O61 C40 C39 107.8(11)
O61 C40 C41 114.0(13)
C39 C40 C41 108.9(11)
O61 C40 H60 108.7
C39 C40 H60 108.7
C41 C40 H60 108.7
O62 C41 C40 114.6(13)
O62 C41 C42 108.2(14)
C40 C41 C42 119.7(12)
O62 C41 H61 104.2
C40 C41 H61 104.2
C42 C41 H61 104.2
O63 C42 C41 92.7(14)
O63 C42 H62 113.2
C41 C42 H62 113.2
O63 C42 H63 113.2
C41 C42 H63 113.2
H62 C42 H63 110.5
O67 C43 O65 111.3(10)
O67 C43 C44 111.7(11)
O65 C43 C44 105.3(11)
O67 C43 H64 109.5
O65 C43 H64 109.5
C44 C43 H64 109.5
O17 C44 C43 116.9(12)
O17 C44 C45 105.6(9)
C43 C44 C45 112.8(10)
O17 C44 H65 107.0
C43 C44 H65 107.0
C45 C44 H65 107.0
O18 C45 C46 120.2(10)
O18 C45 C44 101.6(8)
C46 C45 C44 109.4(10)
O18 C45 H66 108.3
C46 C45 H66 108.3
C44 C45 H66 108.3
O64 C46 C45 104.0(8)
O64 C46 C47 112.2(9)
C45 C46 C47 116.5(10)
O64 C46 H67 107.9
C45 C46 H67 107.9
C47 C46 H67 107.9
O65 C47 C46 110.2(9)
O65 C47 C48 108.8(11)
C46 C47 C48 111.3(11)
O65 C47 H68 108.8
C46 C47 H68 108.8
C48 C47 H68 108.8
O66 C48 C47 99.4(12)
O66 C48 H69 111.9
C47 C48 H69 111.9
O66 C48 H70 111.9
C47 C48 H70 111.9
H69 C48 H70 109.6
O68 C49 O70 104.2(10)
O68 C49 C50 109.3(10)
O70 C49 C50 109.9(10)
O68 C49 H71 111.1
O70 C49 H71 111.1
C50 C49 H71 111.1
O41 C50 C49 115.3(11)
O41 C50 C51 109.7(12)
C49 C50 C51 111.2(11)
O41 C50 H72 106.7
C49 C50 H72 106.7
C51 C50 H72 106.7
C52 C51 O42 112.7(10)
C52 C51 C50 115.0(11)
O42 C51 C50 102.1(9)
C52 C51 H73 108.9
O42 C51 H73 108.9
C50 C51 H73 108.9
C51 C52 O67 110.6(9)
C51 C52 C53 116.7(10)
O67 C52 C53 98.7(12)
C51 C52 H74 110.1
O67 C52 H74 110.1
C53 C52 H74 110.1
C54 C53 O68 98.6(12)
C54 C53 C52 105.2(13)
O68 C53 C52 97.0(14)
C54 C53 H75 117.6
O68 C53 H75 117.6
C52 C53 H75 117.6
C53 C54 O69 89.9(17)
C53 C54 H76 113.7
O69 C54 H76 113.7
C53 C54 H77 113.7
O69 C54 H77 113.7
H76 C54 H77 110.9
O73 C55 O71 112.3(8)
O73 C55 C56 110.8(8)
O71 C55 C56 105.5(7)
O73 C55 H78 109.4
O71 C55 H78 109.4
C56 C55 H78 109.4
O37 C56 C57 105.7(8)
O37 C56 C55 114.3(7)
C57 C56 C55 115.3(8)
O37 C56 H79 107.0
C57 C56 H79 107.0
C55 C56 H79 107.0
O38 C57 C56 107.5(8)
O38 C57 C58 117.5(8)
C56 C57 C58 111.5(8)
O38 C57 H80 106.6
C56 C57 H80 106.6
C58 C57 H80 106.6
O70 C58 C57 108.2(7)
O70 C58 C59 109.5(7)
C57 C58 C59 112.1(7)
O70 C58 H81 109.0
C57 C58 H81 109.0
C59 C58 H81 109.0
C60 C59 O71 103.7(8)
C60 C59 C58 120.2(8)
O71 C59 C58 106.4(7)
C60 C59 H82 108.7
O71 C59 H82 108.7
C58 C59 H82 108.7
O72 C60 C59 115.2(8)
O72 C60 H83 108.5
C59 C60 H83 108.5
O72 C60 H84 108.5
C59 C60 H84 108.5
H83 C60 H84 107.5
O76 C61 O74 113.7(7)
O76 C61 C62 111.7(7)
O74 C61 C62 106.8(7)
O76 C61 H85 108.2
O74 C61 H85 108.2
C62 C61 H85 108.2
O33 C62 C61 117.2(7)
O33 C62 C63 102.5(6)
C61 C62 C63 112.5(7)
O33 C62 H86 108.1
C61 C62 H86 108.1
C63 C62 H86 108.1
O34 C63 C64 114.4(7)
O34 C63 C62 105.3(6)
C64 C63 C62 113.7(7)
O34 C63 H87 107.7
C64 C63 H87 107.7
C62 C63 H87 107.7
O73 C64 C63 107.2(7)
O73 C64 C65 112.8(7)
C63 C64 C65 109.7(7)
O73 C64 H88 109.0
C63 C64 H88 109.0
C65 C64 H88 109.0
C66 C65 O74 102.9(7)
C66 C65 C64 131.5(9)
O74 C65 C64 105.4(7)
C66 C65 H89 104.9
O74 C65 H89 104.9
C64 C65 H89 104.9
O75 C66 C65 93.9(9)
O75 C66 H90 112.9
C65 C66 H90 112.9
O75 C66 H91 112.9
C65 C66 H91 112.9
H90 C66 H91 110.4
O79 C67 O77 118.4(7)
O79 C67 C68 110.1(8)
O77 C67 C68 106.4(7)
O79 C67 H92 107.1
O77 C67 H92 107.1
C68 C67 H92 107.1
O29 C68 C69 103.1(7)
O29 C68 C67 115.9(6)
C69 C68 C67 111.7(7)
O29 C68 H93 108.6
C69 C68 H93 108.6
C67 C68 H93 108.6
O30 C69 C68 107.8(6)
O30 C69 C70 112.9(7)
C68 C69 C70 110.7(7)
O30 C69 H94 108.4
C68 C69 H94 108.4
C70 C69 H94 108.4
O76 C70 C71 112.4(7)
O76 C70 C69 110.0(6)
C71 C70 C69 108.1(7)
O76 C70 H95 108.8
C71 C70 H95 108.8
C69 C70 H95 108.8
C72 C71 O77 104.9(8)
C72 C71 C70 117.3(8)
O77 C71 C70 108.3(7)
C72 C71 H96 108.6
O77 C71 H96 108.6
C70 C71 H96 108.6
O78 C72 C71 116.0(8)
O78 C72 H97 108.3
C71 C72 H97 108.3
O78 C72 H98 108.3
C71 C72 H98 108.3
H97 C72 H98 107.4
O82 C73 O80 109.7(8)
O82 C73 C74 111.4(7)
O80 C73 C74 108.0(6)
O82 C73 H99 109.2
O80 C73 H99 109.2
C74 C73 H99 109.2
O25 C74 C75 105.5(7)
O25 C74 C73 118.1(6)
C75 C74 C73 108.7(7)
O25 C74 H100 108.1
C75 C74 H100 108.1
C73 C74 H100 108.1
O26 C75 C74 103.8(7)
O26 C75 C76 114.5(7)
C74 C75 C76 113.4(7)
O26 C75 H101 108.3
C74 C75 H101 108.3
C76 C75 H101 108.3
O79 C76 C77 109.5(7)
O79 C76 C75 103.9(6)
C77 C76 C75 107.7(7)
O79 C76 H102 111.8
C77 C76 H102 111.8
C75 C76 H102 111.8
O80 C77 C78 105.4(7)
O80 C77 C76 109.7(8)
C78 C77 C76 107.1(8)
O80 C77 H103 111.4
C78 C77 H103 111.4
C76 C77 H103 111.4
O81 C78 C77 113.2(11)
O81 C78 H104 108.9
C77 C78 H104 108.9
O81 C78 H105 108.9
C77 C78 H105 108.9
H104 C78 H105 107.7
O64 C79 O83 114.8(8)
O64 C79 C80 113.5(8)
O83 C79 C80 102.4(8)
O64 C79 H106 108.6
O83 C79 H106 108.6
C80 C79 H106 108.6
O21 C80 C81 106.8(7)
O21 C80 C79 112.4(8)
C81 C80 C79 111.4(7)
O21 C80 H107 108.7
C81 C80 H107 108.7
C79 C80 H107 108.7
O22 C81 C80 103.9(6)
O22 C81 C82 113.1(8)
C80 C81 C82 108.3(7)
O22 C81 H108 110.5
C80 C81 H108 110.5
C82 C81 H108 110.5
O82 C82 C83 110.7(7)
O82 C82 C81 105.8(7)
C83 C82 C81 108.8(8)
O82 C82 H109 110.5
C83 C82 H109 110.5
C81 C82 H109 110.5
O83 C83 C82 107.4(8)
O83 C83 C84 103.3(8)
C82 C83 C84 113.6(8)
O83 C83 H110 110.7
C82 C83 H110 110.7
C84 C83 H110 110.7
O84 C84 C83 109.5(10)
O84 C84 H111 109.8
C83 C84 H111 109.8
O84 C84 H112 109.8
C83 C84 H112 109.8
H111 C84 H112 108.2

loop_
_geom_bond_atom_site_label_1
_geom_bond_atom_site_label_2
_geom_bond_distance
V1 O1 1.627(7)
V1 O18 1.893(7)
V1 O17 1.944(8)
V1 O16 1.949(7)
V1 O15 1.962(10)
V2 O2 1.622(6)
V2 O20 1.940(6)
V2 O22 1.955(6)
V2 O19 1.955(7)
V2 O21 2.002(8)
V3 O3 1.658(7)
V3 O26 1.914(6)
V3 O23 1.957(6)
V3 O25 1.969(6)
V3 O24 1.976(6)
V4 O4 1.644(6)
V4 O27 1.912(6)
V4 O30 1.946(6)
V4 O28 1.958(6)
V4 O29 1.993(6)
V5 O5 1.618(8)
V5 O34 1.928(6)
V5 O31 1.931(7)
V5 O32 1.938(7)
V5 O33 1.963(7)
V6 O6 1.617(7)
V6 O35 1.929(8)
V6 O38 1.941(7)
V6 O36 1.955(7)
V6 O37 2.014(6)
V7 O7 1.682(8)
V7 O39 1.919(10)
V7 O42 1.948(10)
V7 O41 1.994(9)
V7 O40 2.026(10)
Na1 O19 2.254(7)
Na1 O18 2.275(8)
Na1 O8 2.374(8)
Na1 O21 2.375(8)
Na1 O16 2.406(8)
Na2 O23 2.263(7)
Na2 O22 2.285(7)
Na2 O20 2.355(7)
Na2 O25 2.375(7)
Na2 O9 2.391(9)
Na3 O26 2.264(7)
Na3 O27 2.299(7)
Na3 O10 2.321(8)
Na3 O29 2.393(6)
Na3 O24 2.484(6)
Na4 O31 2.237(7)
Na4 O30 2.294(7)
Na4 O11 2.350(8)
Na4 O33 2.432(8)
Na4 O28 2.447(7)
Na5 O34 2.288(6)
Na5 O35 2.290(7)
Na5 O32 2.292(8)
Na5 O37 2.382(7)
Na5 O12 2.448(10)
Na6 O38 2.287(8)
Na6 O39 2.299(8)
Na6 O41 2.373(11)
Na6 O13 2.382(9)
Na6 O36 2.420(9)
Na7 O15 2.247(9)
Na7 O42 2.311(10)
Na7 O14 2.322(10)
Na7 O40 2.412(12)
Na7 O17 2.413(11)
O15 C3 1.405(13)
O16 C2 1.408(12)
O17 C44 1.396(16)
O18 C45 1.407(12)
O19 C9 1.382(11)
O20 C8 1.441(11)
O21 C80 1.418(11)
O22 C81 1.419(10)
O23 C15 1.449(10)
O24 C14 1.402(10)
O25 C74 1.300(9)
O26 C75 1.406(10)
O27 C21 1.417(10)
O28 C20 1.430(10)
O29 C68 1.444(11)
O30 C69 1.359(9)
O31 C27 1.426(10)
O32 C26 1.476(12)
O33 C62 1.436(10)
O34 C63 1.434(10)
O35 C33 1.421(11)
O36 C32 1.415(12)
O37 C56 1.438(11)
O38 C57 1.397(11)
O39 C39 1.472(18)
O40 C38 1.42(2)
O41 C50 1.368(17)
O42 C51 1.391(12)
O43 C37 1.399(13)
O43 C4 1.411(12)
O44 C1 1.392(11)
O44 C5 1.481(11)
O45 C6 1.392(13)
O45 H1 0.8400
O46 C10 1.333(11)
O46 C1 1.439(10)
O47 C7 1.366(10)
O47 C11 1.445(11)
O48 C12 1.402(11)
O48 H2 0.8400
O49 C16 1.420(10)
O49 C7 1.427(9)
O50 C13 1.419(10)
O50 C17 1.492(10)
O51 C18 1.480(17)
O51 H3 0.8400
O52 C13 1.397(10)
O52 C22 1.439(9)
O53 C19 1.434(10)
O53 C23 1.444(11)
O54 C24 1.340(12)
O54 H4 0.8400
O55 C19 1.391(10)
O55 C28 1.417(12)
O56 C25 1.445(12)
O56 C29 1.455(11)
O57 C30 1.464(15)
O57 H5 0.8400
O58 C34 1.400(10)
O58 C25 1.501(13)
O59 C35 1.401(12)
O59 C31 1.441(15)
O60 C36 1.429(5)
O60 H6 0.8400
O61 C31 1.407(12)
O61 C40 1.464(13)
O62 C37 1.380(19)
O62 C41 1.428(15)
O63 C42 1.434(5)
O63 H7 0.8400
O64 C79 1.377(12)
O64 C46 1.464(11)
O65 C47 1.422(13)
O65 C43 1.501(17)
O66 C48 1.429(5)
O66 H8 0.8400
O67 C43 1.359(13)
O67 C52 1.486(14)
O68 C49 1.453(17)
O68 C53 1.61(2)
O69 C54 1.61(3)
O69 H9 0.8400
O70 C58 1.459(10)
O70 C49 1.463(12)
O71 C55 1.445(12)
O71 C59 1.510(10)
O72 C60 1.372(11)
O72 H10 0.8400
O73 C55 1.388(12)
O73 C64 1.429(10)
O74 C61 1.397(10)
O74 C65 1.558(11)
O75 C66 1.426(5)
O75 H11 0.8400
O76 C61 1.389(10)
O76 C70 1.392(10)
O77 C67 1.398(10)
O77 C71 1.435(10)
O78 C72 1.393(12)
O78 H12 0.8400
O79 C67 1.387(11)
O79 C76 1.464(10)
O80 C77 1.463(10)
O80 C73 1.467(10)
O81 C78 1.417(16)
O81 H13 0.8400
O82 C73 1.421(11)
O82 C82 1.461(10)
O83 C79 1.414(11)
O83 C83 1.451(11)
O84 C84 1.422(5)
O84 H14 0.8400
C1 C2 1.492(14)
C1 H15 1.0000
C2 C3 1.505(14)
C2 H16 1.0000
C3 C4 1.580(16)
C3 H17 1.0000
C4 C5 1.486(15)
C4 H18 1.0000
C5 C6 1.423(16)
C5 H19 1.0000
C6 H20 0.9900
C6 H21 0.9900
C7 C8 1.500(12)
C7 H22 1.0000
C8 C9 1.489(14)
C8 H23 1.0000
C9 C10 1.620(13)
C9 H24 1.0000
C10 C11 1.572(12)
C10 H25 1.0000
C11 C12 1.542(12)
C11 H26 1.0000
C12 H27 0.9900
C12 H28 0.9900
C13 C14 1.507(12)
C13 H29 1.0000
C14 C15 1.570(12)
C14 H30 1.0000
C15 C16 1.472(12)
C15 H31 1.0000
C16 C17 1.530(12)
C16 H32 1.0000
C17 C18 1.556(13)
C17 H33 1.0000
C18 H34 0.9900
C18 H35 0.9900
C19 C20 1.494(13)
C19 H36 1.0000
C20 C21 1.525(11)
C20 H37 1.0000
C21 C22 1.511(12)
C21 H38 1.0000
C22 C23 1.471(13)
C22 H39 1.0000
C23 C24 1.577(15)
C23 H40 1.0000
C24 H41 0.9900
C24 H42 0.9900
C25 C26 1.472(15)
C25 H43 1.0000
C26 C27 1.447(13)
C26 H44 1.0000
C27 C28 1.498(13)
C27 H45 1.0000
C28 C29 1.529(15)
C28 H46 1.0000
C29 C30 1.458(13)
C29 H47 1.0000
C30 H48 0.9900
C30 H49 0.9900
C31 C32 1.546(13)
C31 H50 1.0000
C32 C33 1.533(13)
C32 H51 1.0000
C33 C34 1.436(15)
C33 H52 1.0000
C34 C35 1.540(14)
C34 H53 1.0000
C35 C36 1.535(17)
C35 H54 1.0000
C36 H55 0.9900
C36 H56 0.9900
C37 C38 1.46(2)
C37 H57 1.0000
C38 C39 1.654(17)
C38 H58 1.0000
C39 C40 1.48(2)
C39 H59 1.0000
C40 C41 1.49(2)
C40 H60 1.0000
C41 C42 1.57(2)
C41 H61 1.0000
C42 H62 0.9900
C42 H63 0.9900
C43 C44 1.568(15)
C43 H64 1.0000
C44 C45 1.601(14)
C44 H65 1.0000
C45 C46 1.501(16)
C45 H66 1.0000
C46 C47 1.512(14)
C46 H67 1.0000
C47 C48 1.522(5)
C47 H68 1.0000
C48 H69 0.9900
C48 H70 0.9900
C49 C50 1.487(18)
C49 H71 1.0000
C50 C51 1.576(16)
C50 H72 1.0000
C51 C52 1.366(17)
C51 H73 1.0000
C52 C53 1.68(2)
C52 H74 1.0000
C53 C54 1.528(5)
C53 H75 1.0000
C54 H76 0.9900
C54 H77 0.9900
C55 C56 1.487(14)
C55 H78 1.0000
C56 C57 1.483(11)
C56 H79 1.0000
C57 C58 1.491(13)
C57 H80 1.0000
C58 C59 1.520(13)
C58 H81 1.0000
C59 C60 1.437(14)
C59 H82 1.0000
C60 H83 0.9900
C60 H84 0.9900
C61 C62 1.518(12)
C61 H85 1.0000
C62 C63 1.551(11)
C62 H86 1.0000
C63 C64 1.504(12)
C63 H87 1.0000
C64 C65 1.588(13)
C64 H88 1.0000
C65 C66 1.527(5)
C65 H89 1.0000
C66 H90 0.9900
C66 H91 0.9900
C67 C68 1.518(12)
C67 H92 1.0000
C68 C69 1.495(11)
C68 H93 1.0000
C69 C70 1.576(12)
C69 H94 1.0000
C70 C71 1.569(11)
C70 H95 1.0000
C71 C72 1.434(13)
C71 H96 1.0000
C72 H97 0.9900
C72 H98 0.9900
C73 C74 1.570(13)
C73 H99 1.0000
C74 C75 1.542(11)
C74 H100 1.0000
C75 C76 1.563(12)
C75 H101 1.0000
C76 C77 1.549(13)
C76 H102 1.0000
C77 C78 1.474(14)
C77 H103 1.0000
C78 H104 0.9900
C78 H105 0.9900
C79 C80 1.611(15)
C79 H106 1.0000
C80 C81 1.511(12)
C80 H107 1.0000
C81 C82 1.518(12)
C81 H108 1.0000
C82 C83 1.501(14)
C82 H109 1.0000
C83 C84 1.633(16)
C83 H110 1.0000
C84 H111 0.9900
C84 H112 0.9900

loop_
_platon_squeeze_void_nr
_platon_squeeze_void_average_x
_platon_squeeze_void_average_y
_platon_squeeze_void_average_z
_platon_squeeze_void_volume
_platon_squeeze_void_count_electrons
1 -0.005 0.003 0.002 4332.4 917.3
